data_7135383
loop_
_publ_author_name
'Colliard, Ian'
'Deblonde, Gauthier J.-P.'

_publ_section_title
;
 Actinide complexes with Wells-Dawson polyoxometalates (part 1): americium
 and curium.
;
_journal_issue 13
_journal_name_full 'Chemical communications (Cambridge, England)'
_journal_page_first 4018
_journal_page_last 4022
_journal_paper_doi 10.1039/d5cc06999h
_journal_volume 62
_journal_year 2026
_chemical_formula_moiety 'C22 H19 Cl2 Cu2 N3 O3 Si'
_chemical_formula_sum 'C22 H19 Cl2 Cu2 N3 O3 Si'
_chemical_formula_weight 599.47
_chemical_properties_physical Air-sensitive,Moisture-sensitive
_space_group_crystal_system triclinic
_space_group_IT_number 2
_space_group_name_Hall '-P 1'
_space_group_name_H-M_alt 'P -1'
_atom_sites_solution_hydrogens geom
_atom_sites_solution_primary ShelXT
_audit_block_doi 10.5517/ccdc.csd.cc2qb306
_audit_creation_method SHELXL-2019/3
_audit_update_record
;
2025-11-30 deposited with the CCDC.	2026-01-14 downloaded from the CCDC.
;
_cell_angle_alpha 89.113(2)
_cell_angle_beta 88.283(2)
_cell_angle_gamma 76.202(2)
_cell_formula_units_Z 4
_cell_length_a 9.8896(3)
_cell_length_b 14.2302(4)
_cell_length_c 17.4646(4)
_cell_measurement_reflns_used 31985
_cell_measurement_temperature 180(2)
_cell_measurement_theta_max 26.32
_cell_measurement_theta_min 2.28
_cell_volume 2385.72(11)
_computing_structure_refinement 'SHELXL-2019/2 (Sheldrick, 2019)'
_diffrn_ambient_temperature 180(2)
_diffrn_measured_fraction_theta_full 0.999
_diffrn_measured_fraction_theta_max 0.999
_diffrn_measurement_device_type 'Stoe IPDS 2T'
_diffrn_measurement_method 'omega scans'
_diffrn_radiation_type MoK\a
_diffrn_radiation_wavelength 0.71073
_diffrn_reflns_av_R_equivalents 0.0348
_diffrn_reflns_av_unetI/netI 0.0238
_diffrn_reflns_Laue_measured_fraction_full 0.999
_diffrn_reflns_Laue_measured_fraction_max 0.999
_diffrn_reflns_limit_h_max 12
_diffrn_reflns_limit_h_min -12
_diffrn_reflns_limit_k_max 17
_diffrn_reflns_limit_k_min -17
_diffrn_reflns_limit_l_max 21
_diffrn_reflns_limit_l_min -21
_diffrn_reflns_number 35772
_diffrn_reflns_point_group_measured_fraction_full 0.999
_diffrn_reflns_point_group_measured_fraction_max 0.999
_diffrn_reflns_theta_full 25.242
_diffrn_reflns_theta_max 25.999
_diffrn_reflns_theta_min 2.277
_exptl_absorpt_coefficient_mu 2.087
_exptl_absorpt_correction_T_max 0.7740
_exptl_absorpt_correction_T_min 0.6431
_exptl_absorpt_correction_type integration
_exptl_absorpt_process_details XShape
_exptl_crystal_colour colorless
_exptl_crystal_density_diffrn 1.669
_exptl_crystal_description piece
_exptl_crystal_F_000 1208
_exptl_crystal_size_max 0.380
_exptl_crystal_size_mid 0.240
_exptl_crystal_size_min 0.180
_refine_diff_density_max 0.369
_refine_diff_density_min -0.353
_refine_diff_density_rms 0.057
_refine_ls_extinction_method none
_refine_ls_goodness_of_fit_ref 1.027
_refine_ls_hydrogen_treatment constr
_refine_ls_matrix_type full
_refine_ls_number_parameters 605
_refine_ls_number_reflns 9385
_refine_ls_number_restraints 12
_refine_ls_restrained_S_all 1.042
_refine_ls_R_factor_all 0.0367
_refine_ls_R_factor_gt 0.0277
_refine_ls_shift/su_max 0.001
_refine_ls_shift/su_mean 0.000
_refine_ls_structure_factor_coef Fsqd
_refine_ls_weighting_details 'w=1/[\s^2^(Fo^2^)+(0.0331P)^2^+1.3396P] where P=(Fo^2^+2Fc^2^)/3'
_refine_ls_weighting_scheme calc
_refine_ls_wR_factor_gt 0.0657
_refine_ls_wR_factor_ref 0.0689
_reflns_Friedel_coverage 0.000
_reflns_number_gt 7895
_reflns_number_total 9385
_reflns_threshold_expression 'I > 2\s(I)'
_cod_data_source_file d5cc06999h2.cif
_cod_data_source_block samu-010_01
_cod_database_code 7135383
_shelx_shelxl_version_number 2019/3
_shelx_space_group_comment
;
The symmetry employed for this shelxl refinement is uniquely defined
by the following loop, which should always be used as a source of
symmetry information in preference to the above space-group names.
They are only intended as comments.
;
_shelx_estimated_absorpt_t_min 0.504
_shelx_estimated_absorpt_t_max 0.705

loop_
_space_group_symop_operation_xyz
'x, y, z'
'-x, -y, -z'

loop_
_atom_site_label
_atom_site_type_symbol
_atom_site_fract_x
_atom_site_fract_y
_atom_site_fract_z
_atom_site_U_iso_or_equiv
_atom_site_adp_type
_atom_site_occupancy
_atom_site_site_symmetry_order
_atom_site_calc_flag
_atom_site_refinement_flags_posn
_atom_site_refinement_flags_adp
_atom_site_refinement_flags_occupancy
_atom_site_disorder_assembly
_atom_site_disorder_group
Cu1 Cu 0.51777(3) 0.23878(2) 1.02649(2) 0.02797(7) Uani 1 1 d . . . . .
Cl1 Cl 0.26701(6) 0.28652(4) 1.05704(3) 0.03799(13) Uani 1 1 d . . . . .
Cu2 Cu 0.10474(6) 0.41609(5) 1.02616(7) 0.0522(3) Uani 0.891(3) 1 d . U P A 1
Cl2 Cl -0.09205(7) 0.49506(5) 1.09031(4) 0.05040(17) Uani 0.891(3) 1 d . . P A 1
Cu2A Cu 0.0881(4) 0.3898(5) 1.0674(5) 0.0475(16) Uani 0.109(3) 1 d . U P A 2
Cl2A Cl -0.09205(7) 0.49506(5) 1.09031(4) 0.05040(17) Uani 0.109(3) 1 d . . P A 2
Si1 Si 0.84046(6) 0.17476(4) 0.99476(3) 0.02399(12) Uani 1 1 d . . . . .
O1 O 0.81822(16) 0.14308(12) 1.08317(9) 0.0366(4) Uani 1 1 d . . . . .
O2 O 0.79260(15) 0.29097(11) 0.98335(9) 0.0327(3) Uani 1 1 d . . . . .
O3 O 0.77136(16) 0.11458(12) 0.93555(9) 0.0374(4) Uani 1 1 d . . . . .
N1 N 0.60060(18) 0.21941(12) 1.13086(9) 0.0264(4) Uani 1 1 d . . . . .
N2 N 0.55909(18) 0.34993(13) 0.96369(10) 0.0263(4) Uani 1 1 d . . . . .
N3 N 0.53653(17) 0.12545(12) 0.95484(10) 0.0248(4) Uani 1 1 d . . . . .
C1 C 0.7329(2) 0.17843(15) 1.14369(12) 0.0283(5) Uani 1 1 d . . . . .
C2 C 0.7902(3) 0.16524(17) 1.21608(13) 0.0362(5) Uani 1 1 d . . . . .
H2 H 0.886118 0.135828 1.222408 0.043 Uiso 1 1 calc R U . . .
C3 C 0.7031(3) 0.19627(18) 1.27786(13) 0.0418(6) Uani 1 1 d . . . . .
H3 H 0.737872 0.187994 1.328262 0.050 Uiso 1 1 calc R U . . .
C4 C 0.5649(3) 0.23951(17) 1.26650(13) 0.0399(6) Uani 1 1 d . . . . .
H4 H 0.503557 0.261737 1.308805 0.048 Uiso 1 1 calc R U . . .
C5 C 0.5171(3) 0.24998(16) 1.19314(12) 0.0324(5) Uani 1 1 d . . . . .
H5 H 0.421692 0.279847 1.185630 0.039 Uiso 1 1 calc R U . . .
C6 C 0.6887(2) 0.35721(15) 0.94931(12) 0.0268(4) Uani 1 1 d . . . . .
C7 C 0.7241(3) 0.42864(16) 0.90452(13) 0.0349(5) Uani 1 1 d . . . . .
H7 H 0.818674 0.430744 0.896026 0.042 Uiso 1 1 calc R U . . .
C8 C 0.6178(3) 0.49680(17) 0.87252(14) 0.0401(6) Uani 1 1 d . . . . .
H8 H 0.637943 0.546915 0.840890 0.048 Uiso 1 1 calc R U . . .
C9 C 0.4816(3) 0.49189(17) 0.88669(13) 0.0371(5) Uani 1 1 d . . . . .
H9 H 0.406793 0.538886 0.865597 0.045 Uiso 1 1 calc R U . . .
C10 C 0.4562(2) 0.41786(16) 0.93181(12) 0.0317(5) Uani 1 1 d . . . . .
H10 H 0.362429 0.414166 0.941029 0.038 Uiso 1 1 calc R U . . .
C11 C 0.6561(2) 0.08376(15) 0.92001(12) 0.0261(4) Uani 1 1 d . . . . .
C12 C 0.6707(3) 0.01186(17) 0.86565(14) 0.0365(5) Uani 1 1 d . . . . .
H12 H 0.759199 -0.017088 0.843175 0.044 Uiso 1 1 calc R U . . .
C13 C 0.5534(3) -0.01624(19) 0.84528(16) 0.0452(6) Uani 1 1 d . . . . .
H13 H 0.558940 -0.064394 0.807477 0.054 Uiso 1 1 calc R U . . .
C14 C 0.4271(3) 0.02649(19) 0.88051(16) 0.0441(6) Uani 1 1 d . . . . .
H14 H 0.344606 0.008069 0.867364 0.053 Uiso 1 1 calc R U . . .
C15 C 0.4229(2) 0.09573(17) 0.93461(14) 0.0343(5) Uani 1 1 d . . . . .
H15 H 0.336010 0.124200 0.959059 0.041 Uiso 1 1 calc R U . . .
C16 C 1.0283(2) 0.13881(16) 0.97172(12) 0.0281(5) Uani 1 1 d . . . . .
H16A H 1.078263 0.173880 1.005216 0.034 Uiso 1 1 calc R U . . .
H16B H 1.063072 0.068605 0.981544 0.034 Uiso 1 1 calc R U . . .
C17 C 1.0574(2) 0.16108(16) 0.88891(12) 0.0270(4) Uani 1 1 d . . . . .
C18 C 1.0827(2) 0.25017(17) 0.86818(13) 0.0314(5) Uani 1 1 d . . . . .
H18 H 1.084821 0.296147 0.906713 0.038 Uiso 1 1 calc R U . . .
C19 C 1.1048(2) 0.27283(18) 0.79216(14) 0.0370(5) Uani 1 1 d . . . . .
H19 H 1.121039 0.334253 0.778860 0.044 Uiso 1 1 calc R U . . .
C20 C 1.1032(2) 0.20611(19) 0.73545(14) 0.0396(6) Uani 1 1 d . . . . .
H20 H 1.119739 0.221245 0.683364 0.047 Uiso 1 1 calc R U . . .
C21 C 1.0775(2) 0.11762(19) 0.75505(14) 0.0404(6) Uani 1 1 d . . . . .
H21 H 1.075879 0.071768 0.716343 0.048 Uiso 1 1 calc R U . . .
C22 C 1.0542(2) 0.09548(17) 0.83090(13) 0.0333(5) Uani 1 1 d . . . . .
H22 H 1.035681 0.034559 0.843712 0.040 Uiso 1 1 calc R U . . .
Cu3 Cu 0.70646(3) 0.23790(2) 0.51193(2) 0.02770(7) Uani 1 1 d . . . . .
Cu4 Cu 1.04011(3) 0.12068(2) 0.41356(2) 0.03940(8) Uani 1 1 d . . . . .
Cl3 Cl 0.95828(6) 0.18033(5) 0.51995(3) 0.04316(15) Uani 1 1 d . . . . .
Cl4 Cl 1.12903(8) 0.06402(7) 0.30978(4) 0.0632(2) Uani 1 1 d . . . . .
Si2 Si 0.38213(6) 0.30968(4) 0.50556(3) 0.02526(13) Uani 1 1 d . . . . .
O4 O 0.41168(15) 0.27203(12) 0.59321(8) 0.0330(3) Uani 1 1 d . . . . .
O5 O 0.45621(15) 0.39718(11) 0.48229(8) 0.0307(3) Uani 1 1 d . . . . .
O6 O 0.42615(15) 0.22218(11) 0.44398(8) 0.0290(3) Uani 1 1 d . . . . .
N4 N 0.64292(18) 0.25142(13) 0.62287(10) 0.0267(4) Uani 1 1 d . . . . .
N5 N 0.68242(19) 0.35146(13) 0.43864(10) 0.0286(4) Uani 1 1 d . . . . .
N6 N 0.64196(17) 0.12389(12) 0.46706(9) 0.0252(4) Uani 1 1 d . . . . .
C23 C 0.5115(2) 0.26169(15) 0.64635(12) 0.0255(4) Uani 1 1 d . . . . .
C24 C 0.4691(2) 0.26059(16) 0.72266(12) 0.0321(5) Uani 1 1 d . . . . .
H24 H 0.373727 0.267110 0.736684 0.039 Uiso 1 1 calc R U . . .
C25 C 0.5684(3) 0.24983(17) 0.77745(13) 0.0380(6) Uani 1 1 d . . . . .
H25 H 0.542765 0.249501 0.830292 0.046 Uiso 1 1 calc R U . . .
C26 C 0.7062(3) 0.23948(19) 0.75471(13) 0.0419(6) Uani 1 1 d . . . . .
H26 H 0.776675 0.232559 0.791622 0.050 Uiso 1 1 calc R U . . .
C27 C 0.7394(2) 0.23939(18) 0.67809(13) 0.0359(5) Uani 1 1 d . . . . .
H27 H 0.834544 0.230478 0.662790 0.043 Uiso 1 1 calc R U . . .
C28 C 0.5554(2) 0.40697(15) 0.42940(12) 0.0274(4) Uani 1 1 d . . . . .
C29 C 0.5207(3) 0.47470(16) 0.37149(13) 0.0374(5) Uani 1 1 d . . . . .
H29 H 0.427888 0.511973 0.366623 0.045 Uiso 1 1 calc R U . . .
C30 C 0.6256(3) 0.48656(18) 0.32071(15) 0.0475(7) Uani 1 1 d . . . . .
H30 H 0.605566 0.531675 0.279526 0.057 Uiso 1 1 calc R U . . .
C31 C 0.7592(3) 0.43233(19) 0.33048(15) 0.0469(7) Uani 1 1 d . . . . .
H31 H 0.833080 0.440800 0.297096 0.056 Uiso 1 1 calc R U . . .
C32 C 0.7840(3) 0.36580(18) 0.38926(14) 0.0390(6) Uani 1 1 d . . . . .
H32 H 0.876287 0.328232 0.395579 0.047 Uiso 1 1 calc R U . . .
C33 C 0.5170(2) 0.13462(15) 0.43763(11) 0.0242(4) Uani 1 1 d . . . . .
C34 C 0.4753(2) 0.06356(16) 0.39787(12) 0.0316(5) Uani 1 1 d . . . . .
H34 H 0.384843 0.075250 0.377308 0.038 Uiso 1 1 calc R U . . .
C35 C 0.5686(3) -0.02460(17) 0.38895(14) 0.0385(6) Uani 1 1 d . . . . .
H35 H 0.544470 -0.074798 0.361106 0.046 Uiso 1 1 calc R U . . .
C36 C 0.6981(3) -0.03889(17) 0.42123(14) 0.0380(6) Uani 1 1 d . . . . .
H36 H 0.763418 -0.099609 0.416994 0.046 Uiso 1 1 calc R U . . .
C37 C 0.7305(2) 0.03561(16) 0.45928(13) 0.0314(5) Uani 1 1 d . . . . .
H37 H 0.819576 0.025034 0.481373 0.038 Uiso 1 1 calc R U . . .
C38 C 0.1940(2) 0.35876(18) 0.49815(13) 0.0337(5) Uani 1 1 d . . . . .
H38A H 0.144847 0.306712 0.508442 0.040 Uiso 1 1 calc R U . . .
H38B H 0.161737 0.409706 0.537018 0.040 Uiso 1 1 calc R U . . .
C39 C 0.1597(2) 0.40096(17) 0.41899(13) 0.0320(5) Uani 1 1 d . . . . .
C40 C 0.1600(2) 0.3412(2) 0.35724(14) 0.0410(6) Uani 1 1 d . . . . .
H40 H 0.178459 0.273142 0.364910 0.049 Uiso 1 1 calc R U . . .
C41 C 0.1335(3) 0.3797(3) 0.28406(16) 0.0619(9) Uani 1 1 d . . . . .
H41 H 0.133741 0.338328 0.241889 0.074 Uiso 1 1 calc R U . . .
C42 C 0.1069(3) 0.4786(3) 0.2732(2) 0.0717(11) Uani 1 1 d . . . . .
H42 H 0.088743 0.505399 0.223305 0.086 Uiso 1 1 calc R U . . .
C43 C 0.1066(3) 0.5380(3) 0.3337(2) 0.0719(11) Uani 1 1 d . . . . .
H43 H 0.088260 0.606036 0.325842 0.086 Uiso 1 1 calc R U . . .
C44 C 0.1329(3) 0.4997(2) 0.40666(18) 0.0508(7) Uani 1 1 d . . . . .
H44 H 0.132428 0.541625 0.448513 0.061 Uiso 1 1 calc R U . . .

loop_
_atom_site_aniso_label
_atom_site_aniso_U_11
_atom_site_aniso_U_22
_atom_site_aniso_U_33
_atom_site_aniso_U_23
_atom_site_aniso_U_13
_atom_site_aniso_U_12
Cu1 0.02429(14) 0.03423(15) 0.02406(13) -0.00108(10) 0.00055(10) -0.00445(11)
Cl1 0.0228(3) 0.0434(3) 0.0438(3) -0.0035(2) 0.0014(2) -0.0001(2)
Cu2 0.0344(2) 0.0424(3) 0.0743(6) -0.0173(3) -0.0196(3) 0.00499(18)
Cl2 0.0329(3) 0.0520(4) 0.0593(4) -0.0060(3) -0.0055(3) 0.0046(3)
Cu2A 0.0328(16) 0.049(2) 0.057(3) -0.0164(19) -0.0066(15) -0.0012(13)
Cl2A 0.0329(3) 0.0520(4) 0.0593(4) -0.0060(3) -0.0055(3) 0.0046(3)
Si1 0.0191(3) 0.0290(3) 0.0226(3) 0.0002(2) -0.0011(2) -0.0031(2)
O1 0.0313(9) 0.0454(10) 0.0256(8) 0.0058(7) 0.0031(6) 0.0050(7)
O2 0.0225(8) 0.0300(8) 0.0441(9) 0.0032(7) -0.0056(7) -0.0029(6)
O3 0.0236(8) 0.0536(10) 0.0383(9) -0.0184(8) 0.0056(7) -0.0153(7)
N1 0.0307(10) 0.0265(9) 0.0210(9) -0.0006(7) 0.0018(7) -0.0053(8)
N2 0.0246(9) 0.0289(9) 0.0233(9) -0.0008(7) -0.0011(7) -0.0026(7)
N3 0.0212(9) 0.0282(9) 0.0243(9) 0.0020(7) -0.0015(7) -0.0047(7)
C1 0.0327(12) 0.0282(11) 0.0232(11) 0.0015(8) 0.0007(9) -0.0062(9)
C2 0.0406(14) 0.0390(13) 0.0290(12) 0.0050(10) -0.0081(10) -0.0087(11)
C3 0.0631(17) 0.0411(14) 0.0218(11) 0.0018(10) -0.0073(11) -0.0128(12)
C4 0.0570(16) 0.0360(13) 0.0245(12) -0.0026(9) 0.0089(11) -0.0077(12)
C5 0.0380(13) 0.0279(11) 0.0294(12) -0.0005(9) 0.0070(9) -0.0052(10)
C6 0.0264(11) 0.0257(11) 0.0260(11) -0.0030(8) 0.0001(8) -0.0013(9)
C7 0.0356(13) 0.0309(12) 0.0381(13) -0.0004(10) 0.0039(10) -0.0082(10)
C8 0.0489(15) 0.0304(12) 0.0394(14) 0.0066(10) 0.0000(11) -0.0067(11)
C9 0.0385(13) 0.0334(12) 0.0336(12) 0.0027(10) -0.0047(10) 0.0036(10)
C10 0.0258(11) 0.0347(12) 0.0308(12) -0.0015(9) -0.0029(9) 0.0007(9)
C11 0.0232(11) 0.0305(11) 0.0254(11) 0.0011(8) -0.0019(8) -0.0076(9)
C12 0.0340(13) 0.0377(13) 0.0380(13) -0.0097(10) 0.0056(10) -0.0090(10)
C13 0.0482(16) 0.0408(14) 0.0498(15) -0.0174(12) -0.0026(12) -0.0156(12)
C14 0.0332(13) 0.0440(15) 0.0589(17) -0.0092(12) -0.0088(12) -0.0154(11)
C15 0.0232(11) 0.0354(12) 0.0441(14) -0.0001(10) -0.0036(10) -0.0064(9)
C16 0.0202(10) 0.0325(11) 0.0299(11) 0.0015(9) -0.0029(8) -0.0031(9)
C17 0.0133(9) 0.0328(11) 0.0326(11) -0.0013(9) -0.0004(8) -0.0009(8)
C18 0.0231(11) 0.0355(12) 0.0346(12) -0.0029(9) -0.0007(9) -0.0049(9)
C19 0.0271(12) 0.0382(13) 0.0434(14) 0.0044(10) 0.0023(10) -0.0045(10)
C20 0.0300(12) 0.0543(16) 0.0317(13) 0.0015(11) 0.0049(10) -0.0053(11)
C21 0.0306(13) 0.0514(15) 0.0377(13) -0.0156(11) 0.0044(10) -0.0067(11)
C22 0.0246(11) 0.0333(12) 0.0403(13) -0.0049(10) 0.0037(9) -0.0038(9)
Cu3 0.02236(13) 0.03627(15) 0.02356(13) -0.00004(10) -0.00052(10) -0.00520(11)
Cu4 0.02822(15) 0.05096(19) 0.03769(17) -0.00189(13) -0.00207(12) -0.00658(13)
Cl3 0.0214(3) 0.0658(4) 0.0395(3) -0.0047(3) -0.0003(2) -0.0045(3)
Cl4 0.0427(4) 0.0997(6) 0.0453(4) -0.0244(4) -0.0013(3) -0.0119(4)
Si2 0.0191(3) 0.0314(3) 0.0227(3) -0.0016(2) -0.0002(2) -0.0009(2)
O4 0.0245(8) 0.0498(10) 0.0238(8) 0.0036(7) -0.0016(6) -0.0073(7)
O5 0.0280(8) 0.0292(8) 0.0328(8) -0.0048(6) 0.0038(6) -0.0033(6)
O6 0.0247(8) 0.0304(8) 0.0281(8) -0.0037(6) -0.0058(6) 0.0016(6)
N4 0.0261(9) 0.0319(10) 0.0220(9) -0.0008(7) -0.0016(7) -0.0061(8)
N5 0.0272(10) 0.0300(10) 0.0294(10) -0.0004(7) 0.0009(7) -0.0085(8)
N6 0.0227(9) 0.0288(9) 0.0233(9) 0.0024(7) 0.0004(7) -0.0049(7)
C23 0.0280(11) 0.0235(10) 0.0237(10) 0.0010(8) -0.0032(8) -0.0032(8)
C24 0.0325(12) 0.0331(12) 0.0270(11) 0.0030(9) 0.0048(9) -0.0014(9)
C25 0.0482(15) 0.0404(13) 0.0208(11) 0.0016(9) 0.0002(10) -0.0017(11)
C26 0.0405(14) 0.0552(16) 0.0265(12) -0.0006(11) -0.0097(10) -0.0037(12)
C27 0.0289(12) 0.0504(14) 0.0276(12) -0.0020(10) -0.0050(9) -0.0071(10)
C28 0.0313(12) 0.0247(10) 0.0270(11) -0.0065(8) 0.0007(9) -0.0079(9)
C29 0.0460(14) 0.0266(11) 0.0373(13) -0.0007(9) -0.0039(11) -0.0039(10)
C30 0.073(2) 0.0327(13) 0.0367(14) 0.0066(10) 0.0032(13) -0.0132(13)
C31 0.0546(17) 0.0425(15) 0.0469(15) 0.0053(12) 0.0142(13) -0.0202(13)
C32 0.0335(13) 0.0420(14) 0.0430(14) 0.0021(11) 0.0066(10) -0.0130(11)
C33 0.0217(10) 0.0290(11) 0.0206(10) 0.0019(8) 0.0016(8) -0.0034(8)
C34 0.0314(12) 0.0365(12) 0.0281(11) -0.0012(9) -0.0030(9) -0.0101(10)
C35 0.0488(15) 0.0309(12) 0.0377(13) -0.0064(10) 0.0003(11) -0.0131(11)
C36 0.0405(14) 0.0275(12) 0.0404(13) -0.0009(10) 0.0053(11) 0.0022(10)
C37 0.0232(11) 0.0325(12) 0.0352(12) 0.0045(9) 0.0021(9) -0.0008(9)
C38 0.0208(11) 0.0422(13) 0.0336(12) -0.0008(10) 0.0013(9) 0.0012(10)
C39 0.0154(10) 0.0389(13) 0.0391(13) 0.0062(10) -0.0023(9) -0.0013(9)
C40 0.0258(12) 0.0550(16) 0.0389(14) 0.0008(11) -0.0034(10) -0.0030(11)
C41 0.0328(15) 0.108(3) 0.0384(16) -0.0007(16) -0.0038(12) -0.0046(16)
C42 0.0354(16) 0.118(3) 0.058(2) 0.050(2) -0.0068(14) -0.0129(18)
C43 0.0417(17) 0.067(2) 0.108(3) 0.053(2) -0.0276(18) -0.0168(15)
C44 0.0312(14) 0.0425(15) 0.077(2) 0.0099(14) -0.0163(13) -0.0042(11)

loop_
_atom_type_symbol
_atom_type_description
_atom_type_scat_dispersion_real
_atom_type_scat_dispersion_imag
_atom_type_scat_source
C C 0.0033 0.0016 'International Tables Vol C Tables 4.2.6.8 and 6.1.1.4'
H H 0.0000 0.0000 'International Tables Vol C Tables 4.2.6.8 and 6.1.1.4'
N N 0.0061 0.0033 'International Tables Vol C Tables 4.2.6.8 and 6.1.1.4'
O O 0.0106 0.0060 'International Tables Vol C Tables 4.2.6.8 and 6.1.1.4'
Si Si 0.0817 0.0704 'International Tables Vol C Tables 4.2.6.8 and 6.1.1.4'
Cu Cu 0.3201 1.2651 'International Tables Vol C Tables 4.2.6.8 and 6.1.1.4'
Cl Cl 0.1484 0.1585 'International Tables Vol C Tables 4.2.6.8 and 6.1.1.4'

loop_
_citation_id
_citation_doi
_citation_year
1 10.3390/inorganics14010020 2026

loop_
_geom_angle_atom_site_label_1
_geom_angle_atom_site_label_2
_geom_angle_atom_site_label_3
_geom_angle
_geom_angle_site_symmetry_1
_geom_angle_site_symmetry_3
_geom_angle_publ_flag
N1 Cu1 N2 115.85(7) . . ?
N1 Cu1 N3 120.60(7) . . ?
N2 Cu1 N3 107.21(7) . . ?
N1 Cu1 Cl1 102.36(5) . . ?
N2 Cu1 Cl1 105.21(5) . . ?
N3 Cu1 Cl1 103.61(5) . . ?
Cu2A Cl1 Cu1 150.2(2) . . ?
Cu2 Cl1 Cu1 131.88(4) . . ?
Cl1 Cu2 Cl2 131.17(7) . . ?
Cl1 Cu2 Cl2 126.64(5) . 2_567 ?
Cl2 Cu2 Cl2 102.15(3) . 2_567 ?
Cl1 Cu2 Cu2 175.89(8) . 2_567 ?
Cl2 Cu2 Cu2 52.53(3) . 2_567 ?
Cl2 Cu2 Cu2 49.62(4) 2_567 2_567 ?
Cu2 Cl2 Cu2 77.85(3) . 2_567 ?
Cl1 Cu2A Cl2A 173.9(5) . . ?
O3 Si1 O2 113.98(9) . . ?
O3 Si1 O1 111.87(9) . . ?
O2 Si1 O1 111.50(9) . . ?
O3 Si1 C16 104.54(9) . . ?
O2 Si1 C16 106.97(9) . . ?
O1 Si1 C16 107.39(9) . . ?
C1 O1 Si1 137.01(14) . . ?
C6 O2 Si1 138.38(14) . . ?
C11 O3 Si1 144.99(14) . . ?
C1 N1 C5 116.83(18) . . ?
C1 N1 Cu1 124.36(14) . . ?
C5 N1 Cu1 118.82(15) . . ?
C6 N2 C10 116.94(19) . . ?
C6 N2 Cu1 121.50(14) . . ?
C10 N2 Cu1 121.50(15) . . ?
C11 N3 C15 116.86(19) . . ?
C11 N3 Cu1 122.34(14) . . ?
C15 N3 Cu1 120.46(15) . . ?
N1 C1 O1 118.54(18) . . ?
N1 C1 C2 124.3(2) . . ?
O1 C1 C2 117.1(2) . . ?
C3 C2 C1 117.5(2) . . ?
C3 C2 H2 121.2 . . ?
C1 C2 H2 121.2 . . ?
C2 C3 C4 119.7(2) . . ?
C2 C3 H3 120.2 . . ?
C4 C3 H3 120.2 . . ?
C5 C4 C3 119.0(2) . . ?
C5 C4 H4 120.5 . . ?
C3 C4 H4 120.5 . . ?
N1 C5 C4 122.7(2) . . ?
N1 C5 H5 118.7 . . ?
C4 C5 H5 118.6 . . ?
N2 C6 O2 117.25(19) . . ?
N2 C6 C7 124.4(2) . . ?
O2 C6 C7 118.3(2) . . ?
C8 C7 C6 117.7(2) . . ?
C8 C7 H7 121.2 . . ?
C6 C7 H7 121.2 . . ?
C7 C8 C9 119.5(2) . . ?
C7 C8 H8 120.2 . . ?
C9 C8 H8 120.2 . . ?
C10 C9 C8 118.7(2) . . ?
C10 C9 H9 120.6 . . ?
C8 C9 H9 120.6 . . ?
N2 C10 C9 122.7(2) . . ?
N2 C10 H10 118.6 . . ?
C9 C10 H10 118.6 . . ?
N3 C11 O3 118.98(18) . . ?
N3 C11 C12 124.1(2) . . ?
O3 C11 C12 116.87(19) . . ?
C13 C12 C11 118.0(2) . . ?
C13 C12 H12 121.0 . . ?
C11 C12 H12 121.0 . . ?
C12 C13 C14 119.1(2) . . ?
C12 C13 H13 120.5 . . ?
C14 C13 H13 120.5 . . ?
C15 C14 C13 118.9(2) . . ?
C15 C14 H14 120.5 . . ?
C13 C14 H14 120.5 . . ?
N3 C15 C14 123.0(2) . . ?
N3 C15 H15 118.5 . . ?
C14 C15 H15 118.5 . . ?
C17 C16 Si1 110.78(14) . . ?
C17 C16 H16A 109.5 . . ?
Si1 C16 H16A 109.5 . . ?
C17 C16 H16B 109.5 . . ?
Si1 C16 H16B 109.5 . . ?
H16A C16 H16B 108.1 . . ?
C18 C17 C22 118.1(2) . . ?
C18 C17 C16 120.3(2) . . ?
C22 C17 C16 121.6(2) . . ?
C19 C18 C17 120.9(2) . . ?
C19 C18 H18 119.5 . . ?
C17 C18 H18 119.5 . . ?
C18 C19 C20 120.1(2) . . ?
C18 C19 H19 119.9 . . ?
C20 C19 H19 119.9 . . ?
C21 C20 C19 119.6(2) . . ?
C21 C20 H20 120.2 . . ?
C19 C20 H20 120.2 . . ?
C20 C21 C22 120.1(2) . . ?
C20 C21 H21 119.9 . . ?
C22 C21 H21 119.9 . . ?
C21 C22 C17 121.1(2) . . ?
C21 C22 H22 119.5 . . ?
C17 C22 H22 119.5 . . ?
N4 Cu3 N5 123.00(7) . . ?
N4 Cu3 N6 108.14(7) . . ?
N5 Cu3 N6 112.37(7) . . ?
N4 Cu3 Cl3 102.89(5) . . ?
N5 Cu3 Cl3 103.70(5) . . ?
N6 Cu3 Cl3 104.62(5) . . ?
Cl4 Cu4 Cl3 177.35(3) . . ?
Cu4 Cl3 Cu3 109.00(3) . . ?
O4 Si2 O6 112.30(8) . . ?
O4 Si2 O5 112.63(8) . . ?
O6 Si2 O5 110.39(8) . . ?
O4 Si2 C38 107.56(9) . . ?
O6 Si2 C38 106.88(10) . . ?
O5 Si2 C38 106.71(10) . . ?
C23 O4 Si2 140.23(14) . . ?
C28 O5 Si2 133.87(14) . . ?
C33 O6 Si2 138.73(13) . . ?
C23 N4 C27 116.68(18) . . ?
C23 N4 Cu3 123.61(14) . . ?
C27 N4 Cu3 119.33(15) . . ?
C28 N5 C32 117.01(19) . . ?
C28 N5 Cu3 118.58(14) . . ?
C32 N5 Cu3 123.57(16) . . ?
C33 N6 C37 116.45(19) . . ?
C33 N6 Cu3 122.12(14) . . ?
C37 N6 Cu3 121.13(15) . . ?
N4 C23 O4 118.81(18) . . ?
N4 C23 C24 123.9(2) . . ?
O4 C23 C24 117.27(19) . . ?
C25 C24 C23 118.3(2) . . ?
C25 C24 H24 120.9 . . ?
C23 C24 H24 120.9 . . ?
C24 C25 C26 119.1(2) . . ?
C24 C25 H25 120.4 . . ?
C26 C25 H25 120.4 . . ?
C27 C26 C25 118.8(2) . . ?
C27 C26 H26 120.6 . . ?
C25 C26 H26 120.6 . . ?
N4 C27 C26 123.2(2) . . ?
N4 C27 H27 118.4 . . ?
C26 C27 H27 118.4 . . ?
N5 C28 O5 116.77(18) . . ?
N5 C28 C29 124.1(2) . . ?
O5 C28 C29 119.1(2) . . ?
C28 C29 C30 117.8(2) . . ?
C28 C29 H29 121.1 . . ?
C30 C29 H29 121.1 . . ?
C31 C30 C29 119.3(2) . . ?
C31 C30 H30 120.3 . . ?
C29 C30 H30 120.3 . . ?
C32 C31 C30 118.9(2) . . ?
C32 C31 H31 120.5 . . ?
C30 C31 H31 120.5 . . ?
N5 C32 C31 122.8(2) . . ?
N5 C32 H32 118.6 . . ?
C31 C32 H32 118.6 . . ?
N6 C33 O6 117.97(18) . . ?
N6 C33 C34 124.3(2) . . ?
O6 C33 C34 117.68(18) . . ?
C35 C34 C33 118.1(2) . . ?
C35 C34 H34 121.0 . . ?
C33 C34 H34 121.0 . . ?
C34 C35 C36 118.9(2) . . ?
C34 C35 H35 120.6 . . ?
C36 C35 H35 120.6 . . ?
C37 C36 C35 119.0(2) . . ?
C37 C36 H36 120.5 . . ?
C35 C36 H36 120.5 . . ?
N6 C37 C36 123.2(2) . . ?
N6 C37 H37 118.4 . . ?
C36 C37 H37 118.4 . . ?
C39 C38 Si2 110.45(15) . . ?
C39 C38 H38A 109.6 . . ?
Si2 C38 H38A 109.6 . . ?
C39 C38 H38B 109.6 . . ?
Si2 C38 H38B 109.6 . . ?
H38A C38 H38B 108.1 . . ?
C44 C39 C40 118.8(2) . . ?
C44 C39 C38 120.5(2) . . ?
C40 C39 C38 120.7(2) . . ?
C39 C40 C41 120.7(3) . . ?
C39 C40 H40 119.7 . . ?
C41 C40 H40 119.7 . . ?
C42 C41 C40 119.5(3) . . ?
C42 C41 H41 120.3 . . ?
C40 C41 H41 120.3 . . ?
C43 C42 C41 120.2(3) . . ?
C43 C42 H42 119.9 . . ?
C41 C42 H42 119.9 . . ?
C42 C43 C44 120.3(3) . . ?
C42 C43 H43 119.8 . . ?
C44 C43 H43 119.8 . . ?
C39 C44 C43 120.5(3) . . ?
C39 C44 H44 119.8 . . ?
C43 C44 H44 119.8 . . ?

loop_
_geom_bond_atom_site_label_1
_geom_bond_atom_site_label_2
_geom_bond_distance
_geom_bond_site_symmetry_2
_geom_bond_publ_flag
Cu1 N1 2.0089(17) . ?
Cu1 N2 2.0248(18) . ?
Cu1 N3 2.0265(18) . ?
Cu1 Cl1 2.4545(6) . ?
Cl1 Cu2A 2.018(4) . ?
Cl1 Cu2 2.2080(8) . ?
Cu2 Cl2 2.2739(10) . ?
Cu2 Cl2 2.3691(16) 2_567 ?
Cu2 Cu2 2.9182(13) 2_567 ?
Cu2A Cl2A 2.069(4) . ?
Si1 O3 1.6182(16) . ?
Si1 O2 1.6188(16) . ?
Si1 O1 1.6252(16) . ?
Si1 C16 1.839(2) . ?
O1 C1 1.357(3) . ?
O2 C6 1.362(3) . ?
O3 C11 1.352(3) . ?
N1 C1 1.324(3) . ?
N1 C5 1.358(3) . ?
N2 C6 1.327(3) . ?
N2 C10 1.352(3) . ?
N3 C11 1.324(3) . ?
N3 C15 1.350(3) . ?
C1 C2 1.393(3) . ?
C2 C3 1.371(3) . ?
C2 H2 0.9500 . ?
C3 C4 1.378(4) . ?
C3 H3 0.9500 . ?
C4 C5 1.372(3) . ?
C4 H4 0.9500 . ?
C5 H5 0.9500 . ?
C6 C7 1.377(3) . ?
C7 C8 1.375(3) . ?
C7 H7 0.9500 . ?
C8 C9 1.380(4) . ?
C8 H8 0.9500 . ?
C9 C10 1.372(3) . ?
C9 H9 0.9500 . ?
C10 H10 0.9500 . ?
C11 C12 1.386(3) . ?
C12 C13 1.371(3) . ?
C12 H12 0.9500 . ?
C13 C14 1.383(4) . ?
C13 H13 0.9500 . ?
C14 C15 1.368(3) . ?
C14 H14 0.9500 . ?
C15 H15 0.9500 . ?
C16 C17 1.510(3) . ?
C16 H16A 0.9900 . ?
C16 H16B 0.9900 . ?
C17 C18 1.390(3) . ?
C17 C22 1.394(3) . ?
C18 C19 1.385(3) . ?
C18 H18 0.9500 . ?
C19 C20 1.385(4) . ?
C19 H19 0.9500 . ?
C20 C21 1.379(4) . ?
C20 H20 0.9500 . ?
C21 C22 1.382(3) . ?
C21 H21 0.9500 . ?
C22 H22 0.9500 . ?
Cu3 N4 2.0166(17) . ?
Cu3 N5 2.0193(18) . ?
Cu3 N6 2.0533(18) . ?
Cu3 Cl3 2.4366(6) . ?
Cu4 Cl4 2.0786(8) . ?
Cu4 Cl3 2.1115(7) . ?
Si2 O4 1.6255(15) . ?
Si2 O6 1.6283(15) . ?
Si2 O5 1.6292(16) . ?
Si2 C38 1.832(2) . ?
O4 C23 1.356(3) . ?
O5 C28 1.357(3) . ?
O6 C33 1.355(2) . ?
N4 C23 1.326(3) . ?
N4 C27 1.357(3) . ?
N5 C28 1.328(3) . ?
N5 C32 1.355(3) . ?
N6 C33 1.327(3) . ?
N6 C37 1.355(3) . ?
C23 C24 1.386(3) . ?
C24 C25 1.373(3) . ?
C24 H24 0.9500 . ?
C25 C26 1.383(4) . ?
C25 H25 0.9500 . ?
C26 C27 1.368(3) . ?
C26 H26 0.9500 . ?
C27 H27 0.9500 . ?
C28 C29 1.379(3) . ?
C29 C30 1.384(4) . ?
C29 H29 0.9500 . ?
C30 C31 1.376(4) . ?
C30 H30 0.9500 . ?
C31 C32 1.373(4) . ?
C31 H31 0.9500 . ?
C32 H32 0.9500 . ?
C33 C34 1.383(3) . ?
C34 C35 1.377(3) . ?
C34 H34 0.9500 . ?
C35 C36 1.384(4) . ?
C35 H35 0.9500 . ?
C36 C37 1.366(3) . ?
C36 H36 0.9500 . ?
C37 H37 0.9500 . ?
C38 C39 1.514(3) . ?
C38 H38A 0.9900 . ?
C38 H38B 0.9900 . ?
C39 C44 1.381(3) . ?
C39 C40 1.383(3) . ?
C40 C41 1.390(4) . ?
C40 H40 0.9500 . ?
C41 C42 1.379(5) . ?
C41 H41 0.9500 . ?
C42 C43 1.364(5) . ?
C42 H42 0.9500 . ?
C43 C44 1.385(4) . ?
C43 H43 0.9500 . ?
C44 H44 0.9500 . ?

loop_
_geom_torsion_atom_site_label_1
_geom_torsion_atom_site_label_2
_geom_torsion_atom_site_label_3
_geom_torsion_atom_site_label_4
_geom_torsion
_geom_torsion_site_symmetry_1
_geom_torsion_site_symmetry_2
_geom_torsion_site_symmetry_3
_geom_torsion_site_symmetry_4
_geom_torsion_publ_flag
O3 Si1 O1 C1 -101.4(2) . . . . ?
O2 Si1 O1 C1 27.5(3) . . . . ?
C16 Si1 O1 C1 144.4(2) . . . . ?
O3 Si1 O2 C6 17.9(2) . . . . ?
O1 Si1 O2 C6 -109.9(2) . . . . ?
C16 Si1 O2 C6 132.9(2) . . . . ?
O2 Si1 O3 C11 -79.9(3) . . . . ?
O1 Si1 O3 C11 47.8(3) . . . . ?
C16 Si1 O3 C11 163.7(3) . . . . ?
C5 N1 C1 O1 177.12(19) . . . . ?
Cu1 N1 C1 O1 -3.0(3) . . . . ?
C5 N1 C1 C2 -0.1(3) . . . . ?
Cu1 N1 C1 C2 179.86(17) . . . . ?
Si1 O1 C1 N1 38.7(3) . . . . ?
Si1 O1 C1 C2 -144.0(2) . . . . ?
N1 C1 C2 C3 0.5(4) . . . . ?
O1 C1 C2 C3 -176.7(2) . . . . ?
C1 C2 C3 C4 -0.7(4) . . . . ?
C2 C3 C4 C5 0.4(4) . . . . ?
C1 N1 C5 C4 -0.2(3) . . . . ?
Cu1 N1 C5 C4 179.88(18) . . . . ?
C3 C4 C5 N1 0.0(4) . . . . ?
C10 N2 C6 O2 177.82(18) . . . . ?
Cu1 N2 C6 O2 -4.9(3) . . . . ?
C10 N2 C6 C7 -0.1(3) . . . . ?
Cu1 N2 C6 C7 177.24(17) . . . . ?
Si1 O2 C6 N2 49.0(3) . . . . ?
Si1 O2 C6 C7 -133.0(2) . . . . ?
N2 C6 C7 C8 -0.1(3) . . . . ?
O2 C6 C7 C8 -178.0(2) . . . . ?
C6 C7 C8 C9 0.6(4) . . . . ?
C7 C8 C9 C10 -0.8(4) . . . . ?
C6 N2 C10 C9 -0.2(3) . . . . ?
Cu1 N2 C10 C9 -177.54(17) . . . . ?
C8 C9 C10 N2 0.7(4) . . . . ?
C15 N3 C11 O3 176.69(19) . . . . ?
Cu1 N3 C11 O3 3.3(3) . . . . ?
C15 N3 C11 C12 -0.8(3) . . . . ?
Cu1 N3 C11 C12 -174.15(17) . . . . ?
Si1 O3 C11 N3 17.1(4) . . . . ?
Si1 O3 C11 C12 -165.3(2) . . . . ?
N3 C11 C12 C13 1.7(4) . . . . ?
O3 C11 C12 C13 -175.9(2) . . . . ?
C11 C12 C13 C14 -1.2(4) . . . . ?
C12 C13 C14 C15 0.1(4) . . . . ?
C11 N3 C15 C14 -0.5(3) . . . . ?
Cu1 N3 C15 C14 173.03(19) . . . . ?
C13 C14 C15 N3 0.8(4) . . . . ?
O3 Si1 C16 C17 58.08(17) . . . . ?
O2 Si1 C16 C17 -63.13(17) . . . . ?
O1 Si1 C16 C17 177.06(15) . . . . ?
Si1 C16 C17 C18 90.2(2) . . . . ?
Si1 C16 C17 C22 -87.2(2) . . . . ?
C22 C17 C18 C19 -0.3(3) . . . . ?
C16 C17 C18 C19 -177.8(2) . . . . ?
C17 C18 C19 C20 -0.6(3) . . . . ?
C18 C19 C20 C21 0.9(4) . . . . ?
C19 C20 C21 C22 -0.3(4) . . . . ?
C20 C21 C22 C17 -0.6(3) . . . . ?
C18 C17 C22 C21 0.9(3) . . . . ?
C16 C17 C22 C21 178.3(2) . . . . ?
O6 Si2 O4 C23 93.7(2) . . . . ?
O5 Si2 O4 C23 -31.7(3) . . . . ?
C38 Si2 O4 C23 -149.0(2) . . . . ?
O4 Si2 O5 C28 117.66(19) . . . . ?
O6 Si2 O5 C28 -8.8(2) . . . . ?
C38 Si2 O5 C28 -124.5(2) . . . . ?
O4 Si2 O6 C33 -26.9(2) . . . . ?
O5 Si2 O6 C33 99.7(2) . . . . ?
C38 Si2 O6 C33 -144.7(2) . . . . ?
C27 N4 C23 O4 -178.7(2) . . . . ?
Cu3 N4 C23 O4 -5.9(3) . . . . ?
C27 N4 C23 C24 -0.1(3) . . . . ?
Cu3 N4 C23 C24 172.77(16) . . . . ?
Si2 O4 C23 N4 -25.8(3) . . . . ?
Si2 O4 C23 C24 155.51(19) . . . . ?
N4 C23 C24 C25 1.1(3) . . . . ?
O4 C23 C24 C25 179.8(2) . . . . ?
C23 C24 C25 C26 -0.7(3) . . . . ?
C24 C25 C26 C27 -0.6(4) . . . . ?
C23 N4 C27 C26 -1.3(4) . . . . ?
Cu3 N4 C27 C26 -174.5(2) . . . . ?
C25 C26 C27 N4 1.7(4) . . . . ?
C32 N5 C28 O5 -175.40(19) . . . . ?
Cu3 N5 C28 O5 14.7(2) . . . . ?
C32 N5 C28 C29 2.6(3) . . . . ?
Cu3 N5 C28 C29 -167.32(17) . . . . ?
Si2 O5 C28 N5 -65.7(3) . . . . ?
Si2 O5 C28 C29 116.2(2) . . . . ?
N5 C28 C29 C30 -1.2(3) . . . . ?
O5 C28 C29 C30 176.7(2) . . . . ?
C28 C29 C30 C31 -1.1(4) . . . . ?
C29 C30 C31 C32 1.8(4) . . . . ?
C28 N5 C32 C31 -1.7(4) . . . . ?
Cu3 N5 C32 C31 167.6(2) . . . . ?
C30 C31 C32 N5 -0.4(4) . . . . ?
C37 N6 C33 O6 -179.59(17) . . . . ?
Cu3 N6 C33 O6 -5.9(2) . . . . ?
C37 N6 C33 C34 -2.6(3) . . . . ?
Cu3 N6 C33 C34 171.13(16) . . . . ?
Si2 O6 C33 N6 -36.7(3) . . . . ?
Si2 O6 C33 C34 146.11(19) . . . . ?
N6 C33 C34 C35 0.9(3) . . . . ?
O6 C33 C34 C35 177.89(19) . . . . ?
C33 C34 C35 C36 1.3(3) . . . . ?
C34 C35 C36 C37 -1.6(4) . . . . ?
C33 N6 C37 C36 2.2(3) . . . . ?
Cu3 N6 C37 C36 -171.56(17) . . . . ?
C35 C36 C37 N6 -0.2(4) . . . . ?
O4 Si2 C38 C39 176.51(16) . . . . ?
O6 Si2 C38 C39 -62.69(18) . . . . ?
O5 Si2 C38 C39 55.43(18) . . . . ?
Si2 C38 C39 C44 -101.1(2) . . . . ?
Si2 C38 C39 C40 76.3(2) . . . . ?
C44 C39 C40 C41 -0.1(4) . . . . ?
C38 C39 C40 C41 -177.6(2) . . . . ?
C39 C40 C41 C42 0.1(4) . . . . ?
C40 C41 C42 C43 0.0(5) . . . . ?
C41 C42 C43 C44 0.0(5) . . . . ?
C40 C39 C44 C43 0.1(4) . . . . ?
C38 C39 C44 C43 177.6(2) . . . . ?
C42 C43 C44 C39 0.0(4) . . . . ?
